data_2203173
loop_
_publ_author_name
'Ilyukhin, Andrey B.'
'Petrosyants, Svetlana P.'

_publ_section_title
;
 The rhombohedral polymorph of scandium formate
;
_journal_issue 2
_journal_name_full 'Acta Crystallographica Section E'
_journal_page_first m151
_journal_page_last m152
_journal_paper_doi 10.1107/S1600536803029738
_journal_volume 60
_journal_year 2004
_chemical_formula_moiety '[Sc (C3 H3 O6)]'
_chemical_formula_sum 'C3 H3 O6 Sc'
_chemical_formula_weight 180.01
_chemical_name_common 'Scandium Formate'
_space_group_IT_number 167
_symmetry_cell_setting hexagonal
_symmetry_space_group_name_Hall '-R 3 2"c'
_symmetry_space_group_name_H-M 'R -3 c :H'
_atom_sites_solution_hydrogens difmap
_atom_sites_solution_primary direct
_audit_creation_method 'WinGX routine CIF_UPDATE'
_cell_angle_alpha 90.00
_cell_angle_beta 90.00
_cell_angle_gamma 120.00
_cell_formula_units_Z 6
_cell_length_a 10.7252(9)
_cell_length_b 10.7252(9)
_cell_length_c 8.9854(8)
_cell_measurement_reflns_used 24
_cell_measurement_temperature 293.0(3)
_cell_measurement_theta_max 16.7
_cell_measurement_theta_min 14.9
_cell_volume 895.12(13)
_computing_cell_refinement 'CAD-4 Express'
_computing_data_collection 'CAD4 Express (Enraf Nonius, 1994)'
_computing_data_reduction 'XCAD4 (Harms & Wocadlo, 1995)'
_computing_molecular_graphics 'Ortep-3 for Windows (Farrugia, 1997)'
_computing_publication_material 'WinGX publication routines (Farrugia, 1999)'
_computing_structure_refinement 'SHELXL97 (Sheldrick, 1997)'
_computing_structure_solution 'SHELXS97 (Sheldrick, 1997)'
_diffrn_ambient_temperature 293.0(3)
_diffrn_measured_fraction_theta_full 1
_diffrn_measured_fraction_theta_max 1
_diffrn_measurement_device_type 'Enraf Nonius CAD-4'
_diffrn_measurement_method \w/2\q
_diffrn_radiation_monochromator graphite
_diffrn_radiation_type MoK\a
_diffrn_radiation_wavelength 0.71073
_diffrn_reflns_av_R_equivalents 0.0560
_diffrn_reflns_av_sigmaI/netI 0.0197
_diffrn_reflns_limit_h_max 17
_diffrn_reflns_limit_h_min -17
_diffrn_reflns_limit_k_max 17
_diffrn_reflns_limit_k_min -17
_diffrn_reflns_limit_l_max 14
_diffrn_reflns_limit_l_min -14
_diffrn_reflns_number 4738
_diffrn_reflns_theta_full 34.94
_diffrn_reflns_theta_max 34.94
_diffrn_reflns_theta_min 3.80
_diffrn_standards_decay_% 2
_diffrn_standards_interval_time 120
_diffrn_standards_number 3
_exptl_absorpt_coefficient_mu 1.201
_exptl_absorpt_correction_T_max 0.908
_exptl_absorpt_correction_T_min 0.798
_exptl_absorpt_correction_type psi-scan
_exptl_absorpt_process_details '(North et al, 1968)'
_exptl_crystal_colour colourless
_exptl_crystal_density_diffrn 2.004
_exptl_crystal_density_method 'not measured'
_exptl_crystal_description needle
_exptl_crystal_F_000 540
_exptl_crystal_size_max 0.16
_exptl_crystal_size_mid 0.08
_exptl_crystal_size_min 0.08
_refine_diff_density_max 0.443
_refine_diff_density_min -0.248
_refine_ls_extinction_coef none
_refine_ls_extinction_method SHELXL97
_refine_ls_goodness_of_fit_ref 1.029
_refine_ls_hydrogen_treatment refall
_refine_ls_matrix_type full
_refine_ls_number_parameters 19
_refine_ls_number_reflns 440
_refine_ls_number_restraints 0
_refine_ls_restrained_S_all 1.029
_refine_ls_R_factor_all 0.0317
_refine_ls_R_factor_gt 0.0267
_refine_ls_shift/su_max 0.000
_refine_ls_shift/su_mean 0.000
_refine_ls_structure_factor_coef Fsqd
_refine_ls_weighting_details 'calc w = 1/[\s^2^(Fo^2^)+(0.0450P)^2^+1.0000P] where P = (Fo^2^+2Fc^2^)/3'
_refine_ls_weighting_scheme calc
_refine_ls_wR_factor_gt 0.0745
_refine_ls_wR_factor_ref 0.0780
_reflns_number_gt 388
_reflns_number_total 440
_reflns_threshold_expression I>2\s(I)
_cod_data_source_file cv6256.cif
_cod_data_source_block I
_cod_original_cell_volume 895.11(13)
_cod_original_sg_symbol_H-M 'R -3 c'
_cod_database_code 2203173
_cod_database_fobs_code 2203173

loop_
_symmetry_equiv_pos_as_xyz
'x, y, z'
'-y, x-y, z'
'y, x, -z+1/2'
'-x+y, -x, z'
'-x, -x+y, -z+1/2'
'x-y, -y, -z+1/2'
'x+2/3, y+1/3, z+1/3'
'-y+2/3, x-y+1/3, z+1/3'
'y+2/3, x+1/3, -z+5/6'
'-x+y+2/3, -x+1/3, z+1/3'
'-x+2/3, -x+y+1/3, -z+5/6'
'x-y+2/3, -y+1/3, -z+5/6'
'x+1/3, y+2/3, z+2/3'
'-y+1/3, x-y+2/3, z+2/3'
'y+1/3, x+2/3, -z+7/6'
'-x+y+1/3, -x+2/3, z+2/3'
'-x+1/3, -x+y+2/3, -z+7/6'
'x-y+1/3, -y+2/3, -z+7/6'
'-x, -y, -z'
'y, -x+y, -z'
'-y, -x, z-1/2'
'x-y, x, -z'
'x, x-y, z-1/2'
'-x+y, y, z-1/2'
'-x+2/3, -y+1/3, -z+1/3'
'y+2/3, -x+y+1/3, -z+1/3'
'-y+2/3, -x+1/3, z-1/6'
'x-y+2/3, x+1/3, -z+1/3'
'x+2/3, x-y+1/3, z-1/6'
'-x+y+2/3, y+1/3, z-1/6'
'-x+1/3, -y+2/3, -z+2/3'
'y+1/3, -x+y+2/3, -z+2/3'
'-y+1/3, -x+2/3, z+1/6'
'x-y+1/3, x+2/3, -z+2/3'
'x+1/3, x-y+2/3, z+1/6'
'-x+y+1/3, y+2/3, z+1/6'

loop_
_atom_site_label
_atom_site_fract_x
_atom_site_fract_y
_atom_site_fract_z
_atom_site_U_iso_or_equiv
_atom_site_adp_type
_atom_site_calc_flag
_atom_site_refinement_flags
_atom_site_occupancy
_atom_site_type_symbol
Sc1 0.0000 0.0000 0.0000 0.02071(15) Uani d S 1 Sc
O1 -0.16824(11) -0.15450(12) -0.12750(10) 0.0371(2) Uani d . 1 O
C1 -0.21355(14) -0.21355(14) -0.2500 0.0244(3) Uani d S 1 C
H1 -0.302(2) -0.302(2) -0.2500 0.038(7) Uiso d S 1 H

loop_
_atom_site_aniso_label
_atom_site_aniso_U_11
_atom_site_aniso_U_22
_atom_site_aniso_U_33
_atom_site_aniso_U_12
_atom_site_aniso_U_13
_atom_site_aniso_U_23
Sc1 0.02587(17) 0.02587(17) 0.01040(19) 0.01293(9) 0.000 0.000
O1 0.0389(5) 0.0412(5) 0.0217(4) 0.0129(4) -0.0068(3) -0.0075(3)
C1 0.0247(4) 0.0247(4) 0.0187(5) 0.0085(5) -0.0005(2) 0.0005(2)

loop_
_atom_type_symbol
_atom_type_description
_atom_type_scat_dispersion_real
_atom_type_scat_dispersion_imag
_atom_type_scat_source
C C 0.0033 0.0016 'International Tables Vol C Tables 4.2.6.8 and 6.1.1.4'
H H 0.0000 0.0000 'International Tables Vol C Tables 4.2.6.8 and 6.1.1.4'
O O 0.0106 0.0060 'International Tables Vol C Tables 4.2.6.8 and 6.1.1.4'
Sc Sc 0.2519 0.3716 'International Tables Vol C Tables 4.2.6.8 and 6.1.1.4'

loop_
_geom_angle_atom_site_label_1
_geom_angle_atom_site_label_2
_geom_angle_atom_site_label_3
_geom_angle_site_symmetry_1
_geom_angle_site_symmetry_3
_geom_angle
_geom_angle_publ_flag
O1 Sc1 O1 19 . 180.00(7) ?
O1 Sc1 O1 19 20 92.56(4) yes
O1 Sc1 O1 . 20 87.44(4) yes
C1 O1 Sc1 . . 149.03(10) ?
O1 C1 O1 . 3_554 126.40(16) ?
O1 C1 H1 . . 116.80(10) ?

loop_
_geom_bond_atom_site_label_1
_geom_bond_atom_site_label_2
_geom_bond_distance
_geom_bond_publ_flag
Sc1 O1 2.0794(9) yes
O1 C1 1.2414(11) yes
C1 H1 0.95(3) yes
